data_4074059
loop_
_publ_author_name
'Huynh, Han Vinh'
'Jothibasu, Ramasamy'
'Koh, Lip Lin'

_publ_section_title
;
 Dipalladium Bis(\m-isopropylthiolato) Complexes with a [Pd2S2] Core
 Supported by N-Heterocyclic Carbenes
;
_journal_issue 27
_journal_name_full Organometallics
_journal_page_first 6852
_journal_paper_doi 10.1021/om700867e
_journal_volume 26
_journal_year 2007
_chemical_formula_sum 'C24 H33 I2 N4 O0.5 Pd'
_chemical_formula_weight 745.74
_chemical_name_systematic
; 
 ? 
;
_space_group_IT_number 14
_symmetry_cell_setting monoclinic
_symmetry_space_group_name_Hall '-P 2ybc'
_symmetry_space_group_name_H-M 'P 1 21/c 1'
_atom_sites_solution_hydrogens geom
_atom_sites_solution_primary direct
_atom_sites_solution_secondary difmap
_audit_creation_method SHELXL-97
_cell_angle_alpha 90.00
_cell_angle_beta 97.488(2)
_cell_angle_gamma 90.00
_cell_formula_units_Z 4
_cell_length_a 10.8524(8)
_cell_length_b 15.9998(11)
_cell_length_c 16.1965(12)
_cell_measurement_reflns_used 3495
_cell_measurement_temperature 223(2)
_cell_measurement_theta_max 24.01
_cell_measurement_theta_min 2.28
_cell_volume 2788.3(3)
_computing_cell_refinement 'Bruker SMART'
_computing_data_collection 'Bruker SMART'
_computing_data_reduction 'Bruker SAINT'
_computing_molecular_graphics 'Bruker SHELXTL'
_computing_publication_material 'Bruker SHELXTL'
_computing_structure_refinement 'SHELXL-97 (Sheldrick, 1997)'
_computing_structure_solution 'SHELXS-97 (Sheldrick, 1990)'
_diffrn_ambient_temperature 223(2)
_diffrn_measured_fraction_theta_full 0.998
_diffrn_measured_fraction_theta_max 0.998
_diffrn_measurement_device_type 'CCD area detector'
_diffrn_measurement_method 'phi and omega scans'
_diffrn_radiation_monochromator graphite
_diffrn_radiation_source 'fine-focus sealed tube'
_diffrn_radiation_type MoK\a
_diffrn_radiation_wavelength 0.71073
_diffrn_reflns_av_R_equivalents 0.0439
_diffrn_reflns_av_sigmaI/netI 0.0504
_diffrn_reflns_limit_h_max 14
_diffrn_reflns_limit_h_min -14
_diffrn_reflns_limit_k_max 11
_diffrn_reflns_limit_k_min -20
_diffrn_reflns_limit_l_max 20
_diffrn_reflns_limit_l_min -20
_diffrn_reflns_number 19516
_diffrn_reflns_theta_full 27.50
_diffrn_reflns_theta_max 27.50
_diffrn_reflns_theta_min 1.80
_exptl_absorpt_coefficient_mu 2.899
_exptl_absorpt_correction_T_max 0.7603
_exptl_absorpt_correction_T_min 0.4217
_exptl_absorpt_correction_type 'Sadabs, (Sheldrick 2001)'
_exptl_crystal_colour Yellow
_exptl_crystal_density_diffrn 1.776
_exptl_crystal_density_meas 0
_exptl_crystal_density_method 'not measured'
_exptl_crystal_description Block
_exptl_crystal_F_000 1444
_exptl_crystal_size_max 0.36
_exptl_crystal_size_mid 0.26
_exptl_crystal_size_min 0.10
_refine_diff_density_max 1.620
_refine_diff_density_min -0.624
_refine_diff_density_rms 0.157
_refine_ls_extinction_method none
_refine_ls_goodness_of_fit_ref 1.046
_refine_ls_hydrogen_treatment mixed
_refine_ls_matrix_type full
_refine_ls_number_parameters 313
_refine_ls_number_reflns 6389
_refine_ls_number_restraints 28
_refine_ls_restrained_S_all 1.045
_refine_ls_R_factor_all 0.0750
_refine_ls_R_factor_gt 0.0525
_refine_ls_shift/su_max 0.001
_refine_ls_shift/su_mean 0.000
_refine_ls_structure_factor_coef Fsqd
_refine_ls_weighting_details 'calc w=1/[\s^2^(Fo^2^)+(0.0691P)^2^+0.0000P] where P=(Fo^2^+2Fc^2^)/3'
_refine_ls_weighting_scheme calc
_refine_ls_wR_factor_gt 0.1211
_refine_ls_wR_factor_ref 0.1311
_reflns_number_gt 4714
_reflns_number_total 6389
_reflns_threshold_expression >2sigma(I)
_cod_data_source_file om700867e-file001.cif
_cod_data_source_block 7377
_cod_depositor_comments
;
The following automatic conversions were performed:

'_symmetry_cell_setting' value 'Monoclinic' changed to 'monoclinic'
according to /home/saulius/struct/CIF-dictionaries/cif_core.dic
dictionary named 'cif_core.dic' version 2.4.1 from 2010-06-29.

Automatic conversion script
Id: cif_fix_values 1715 2011-07-08 13:25:40Z adriana 
;
_cod_original_sg_symbol_H-M P2(1)/c
_cod_original_formula_sum 'C24 H33 I2 N4 O0.50 Pd'
_cod_database_code 4074059

loop_
_symmetry_equiv_pos_as_xyz
'x, y, z'
'-x, y+1/2, -z+1/2'
'-x, -y, -z'
'x, -y-1/2, z-1/2'

loop_
_atom_site_label
_atom_site_type_symbol
_atom_site_fract_x
_atom_site_fract_y
_atom_site_fract_z
_atom_site_U_iso_or_equiv
_atom_site_adp_type
_atom_site_occupancy
_atom_site_symmetry_multiplicity
_atom_site_calc_flag
_atom_site_refinement_flags
_atom_site_disorder_assembly
_atom_site_disorder_group
Pd1 Pd 0.12028(4) 0.91494(3) 0.18286(2) 0.03668(13) Uani 1 1 d . . .
I1 I 0.12349(4) 0.82202(3) 0.04822(3) 0.05456(15) Uani 1 1 d . . .
I2 I -0.10616(4) 0.86474(3) 0.20796(3) 0.05146(14) Uani 1 1 d . . .
N1 N 0.3941(5) 0.9603(3) 0.1857(3) 0.0480(12) Uani 1 1 d . . .
N2 N 0.2719(4) 1.0283(3) 0.0927(3) 0.0410(11) Uani 1 1 d . . .
N3 N 0.1247(4) 1.0545(3) 0.3106(3) 0.0420(11) Uani 1 1 d . . .
N4 N 0.1542(4) 0.9328(3) 0.3673(3) 0.0402(11) Uani 1 1 d . . .
C1 C 0.2735(5) 0.9700(4) 0.1538(3) 0.0403(13) Uani 1 1 d . . .
C2 C 0.4699(6) 1.0111(4) 0.1436(4) 0.0482(15) Uani 1 1 d . . .
C3 C 0.5988(7) 1.0233(5) 0.1521(5) 0.0625(18) Uani 1 1 d . . .
H3 H 0.6536 0.9963 0.1934 0.075 Uiso 1 1 calc R . .
C4 C 0.6387(7) 1.0766(5) 0.0968(5) 0.070(2) Uani 1 1 d . . .
H4 H 0.7249 1.0845 0.0985 0.084 Uiso 1 1 calc R . .
C5 C 0.5610(8) 1.1203(5) 0.0379(5) 0.069(2) Uani 1 1 d . . .
H5 H 0.5954 1.1572 0.0020 0.083 Uiso 1 1 calc R . .
C6 C 0.4364(7) 1.1110(4) 0.0306(4) 0.0552(16) Uani 1 1 d . . .
H6 H 0.3826 1.1409 -0.0090 0.066 Uiso 1 1 calc R . .
C7 C 0.3920(5) 1.0540(4) 0.0855(4) 0.0439(13) Uani 1 1 d . . .
C8 C 0.1632(6) 1.0581(4) 0.0403(4) 0.0544(16) Uani 1 1 d . . .
H8A H 0.1660 1.0397 -0.0165 0.082 Uiso 1 1 calc R . .
H8B H 0.1610 1.1186 0.0421 0.082 Uiso 1 1 calc R . .
H8C H 0.0892 1.0358 0.0601 0.082 Uiso 1 1 calc R . .
C9 C 0.4403(7) 0.9000(5) 0.2496(5) 0.0641(19) Uani 1 1 d . . .
H9A H 0.3737 0.8872 0.2830 0.077 Uiso 1 1 calc R . .
H9B H 0.5086 0.9256 0.2866 0.077 Uiso 1 1 calc R . .
C10 C 0.4853(9) 0.8202(5) 0.2162(6) 0.085(3) Uani 1 1 d . . .
H10A H 0.5491 0.8326 0.1804 0.102 Uiso 1 1 calc R . .
H10B H 0.4160 0.7923 0.1821 0.102 Uiso 1 1 calc R . .
C11 C 0.5384(12) 0.7626(8) 0.2845(8) 0.141(5) Uani 1 1 d . . .
H11A H 0.6045 0.7908 0.3199 0.212 Uiso 1 1 calc R . .
H11B H 0.5714 0.7131 0.2606 0.212 Uiso 1 1 calc R . .
H11C H 0.4736 0.7464 0.3174 0.212 Uiso 1 1 calc R . .
C12 C 0.1341(5) 0.9722(4) 0.2931(3) 0.0374(12) Uani 1 1 d . . .
C13 C 0.1534(5) 0.9874(4) 0.4322(4) 0.0432(13) Uani 1 1 d . . .
C14 C 0.1683(6) 0.9768(5) 0.5180(4) 0.0548(17) Uani 1 1 d . . .
H14 H 0.1812 0.9238 0.5427 0.066 Uiso 1 1 calc R . .
C15 C 0.1631(7) 1.0481(6) 0.5647(5) 0.071(2) Uani 1 1 d . . .
H15 H 0.1729 1.0432 0.6231 0.085 Uiso 1 1 calc R . .
C16 C 0.1444(8) 1.1256(6) 0.5307(5) 0.077(2) Uani 1 1 d . . .
H16 H 0.1405 1.1719 0.5660 0.092 Uiso 1 1 calc R . .
C17 C 0.1308(6) 1.1380(5) 0.4449(4) 0.0569(17) Uani 1 1 d . . .
H17 H 0.1189 1.1915 0.4213 0.068 Uiso 1 1 calc R . .
C18 C 0.1358(6) 1.0669(4) 0.3963(4) 0.0460(14) Uani 1 1 d . . .
C19 C 0.1687(7) 0.8424(4) 0.3790(4) 0.0593(18) Uani 1 1 d . . .
H19A H 0.1677 0.8155 0.3252 0.089 Uiso 1 1 calc R . .
H19B H 0.1009 0.8209 0.4064 0.089 Uiso 1 1 calc R . .
H19C H 0.2471 0.8308 0.4131 0.089 Uiso 1 1 calc R . .
C20 C 0.1017(7) 1.1210(4) 0.2478(4) 0.0526(16) Uani 1 1 d . . .
H20A H 0.1545 1.1114 0.2040 0.063 Uiso 1 1 calc R . .
H20B H 0.1257 1.1748 0.2740 0.063 Uiso 1 1 calc R . .
C21 C -0.0301(7) 1.1257(5) 0.2091(4) 0.065(2) Uani 1 1 d . . .
H21A H -0.0530 1.0725 0.1813 0.077 Uiso 1 1 calc R . .
H21B H -0.0378 1.1694 0.1664 0.077 Uiso 1 1 calc R . .
C22 C -0.1203(8) 1.1440(5) 0.2703(5) 0.076(2) Uani 1 1 d . . .
H22A H -0.1305 1.0945 0.3032 0.114 Uiso 1 1 calc R . .
H22B H -0.2000 1.1599 0.2402 0.114 Uiso 1 1 calc R . .
H22C H -0.0884 1.1893 0.3067 0.114 Uiso 1 1 calc R . .
O1S O 0.487(2) 0.9785(13) 0.4712(13) 0.134(7) Uani 0.50 1 d PD A -1
C1S C 0.511(3) 0.8493(16) 0.5323(18) 0.138(10) Uani 0.50 1 d PDU A -1
H1S1 H 0.4505 0.8367 0.4843 0.207 Uiso 0.50 1 calc PR A -1
H1S2 H 0.4917 0.8170 0.5798 0.207 Uiso 0.50 1 calc PR A -1
H1S3 H 0.5934 0.8350 0.5202 0.207 Uiso 0.50 1 calc PR A -1
C2S C 0.505(5) 0.9440(18) 0.5527(18) 0.129(14) Uani 0.50 1 d PDU A -1
H2S1 H 0.4362 0.9570 0.5837 0.155 Uiso 0.50 1 calc PR A -1
H2S2 H 0.5834 0.9635 0.5842 0.155 Uiso 0.50 1 calc PR A -1
C3S C 0.484(4) 1.0657(14) 0.478(2) 0.113(11) Uani 0.50 1 d PDU A -1
H3S1 H 0.5582 1.0848 0.5139 0.136 Uiso 0.50 1 calc PR A -1
H3S2 H 0.4109 1.0827 0.5027 0.136 Uiso 0.50 1 calc PR A -1
C4S C 0.481(3) 1.107(2) 0.3916(18) 0.150(10) Uani 0.50 1 d PDU A -1
H4S1 H 0.5632 1.1045 0.3743 0.225 Uiso 0.50 1 calc PR A -1
H4S2 H 0.4547 1.1643 0.3946 0.225 Uiso 0.50 1 calc PR A -1
H4S3 H 0.4227 1.0767 0.3516 0.225 Uiso 0.50 1 calc PR A -1

loop_
_atom_site_aniso_label
_atom_site_aniso_U_11
_atom_site_aniso_U_22
_atom_site_aniso_U_33
_atom_site_aniso_U_23
_atom_site_aniso_U_13
_atom_site_aniso_U_12
Pd1 0.0468(3) 0.0308(2) 0.0332(2) 0.00008(16) 0.00800(17) -0.00148(19)
I1 0.0675(3) 0.0534(3) 0.0452(2) -0.00977(18) 0.0167(2) -0.0092(2)
I2 0.0570(3) 0.0446(3) 0.0554(3) -0.00222(17) 0.01734(19) -0.00309(19)
N1 0.048(3) 0.051(3) 0.045(3) 0.003(2) 0.005(2) 0.005(2)
N2 0.047(3) 0.037(3) 0.038(3) 0.001(2) 0.005(2) -0.003(2)
N3 0.053(3) 0.032(3) 0.040(3) -0.003(2) 0.003(2) -0.002(2)
N4 0.049(3) 0.033(3) 0.038(3) -0.0004(19) 0.003(2) 0.000(2)
C1 0.049(3) 0.039(3) 0.034(3) -0.004(2) 0.008(2) 0.000(3)
C2 0.047(3) 0.049(4) 0.049(4) -0.009(3) 0.009(3) -0.009(3)
C3 0.056(4) 0.073(5) 0.056(4) -0.008(4) 0.003(3) 0.000(4)
C4 0.053(4) 0.080(6) 0.082(6) -0.018(4) 0.026(4) -0.017(4)
C5 0.076(5) 0.068(5) 0.068(5) -0.002(4) 0.029(4) -0.024(4)
C6 0.067(4) 0.045(4) 0.055(4) -0.002(3) 0.016(3) -0.010(3)
C7 0.044(3) 0.045(3) 0.043(3) -0.008(3) 0.008(3) -0.006(3)
C8 0.061(4) 0.056(4) 0.045(4) 0.013(3) 0.001(3) 0.006(3)
C9 0.061(4) 0.068(5) 0.061(4) 0.016(4) -0.004(3) 0.007(4)
C10 0.094(6) 0.068(6) 0.091(6) 0.023(5) 0.004(5) 0.020(5)
C11 0.155(11) 0.124(10) 0.144(11) 0.068(9) 0.017(8) 0.058(9)
C12 0.042(3) 0.039(3) 0.032(3) -0.002(2) 0.009(2) -0.004(2)
C13 0.041(3) 0.048(4) 0.041(3) -0.005(3) 0.006(2) 0.004(3)
C14 0.054(4) 0.073(5) 0.038(3) 0.001(3) 0.007(3) 0.005(3)
C15 0.078(5) 0.095(7) 0.040(4) -0.008(4) 0.012(3) 0.001(5)
C16 0.087(6) 0.084(6) 0.061(5) -0.037(4) 0.015(4) 0.002(5)
C17 0.060(4) 0.051(4) 0.059(4) -0.014(3) 0.004(3) 0.000(3)
C18 0.049(3) 0.046(4) 0.043(3) -0.006(3) 0.008(3) 0.000(3)
C19 0.090(5) 0.039(4) 0.048(4) 0.008(3) 0.008(3) -0.004(4)
C20 0.084(5) 0.029(3) 0.048(4) 0.000(3) 0.019(3) 0.005(3)
C21 0.095(6) 0.053(4) 0.042(4) 0.006(3) -0.006(4) 0.022(4)
C22 0.077(5) 0.072(6) 0.077(6) -0.005(4) 0.001(4) 0.009(4)
O1S 0.137(15) 0.120(18) 0.15(2) 0.011(12) 0.029(16) 0.039(14)
C1S 0.135(18) 0.137(19) 0.137(19) 0.048(16) -0.003(15) -0.016(16)
C2S 0.110(18) 0.15(2) 0.130(19) -0.007(15) 0.033(16) -0.002(15)
C3S 0.076(14) 0.131(19) 0.134(18) -0.022(16) 0.020(15) 0.003(13)
C4S 0.17(2) 0.120(18) 0.16(2) -0.005(18) 0.062(19) 0.003(17)

loop_
_atom_type_symbol
_atom_type_description
_atom_type_scat_dispersion_real
_atom_type_scat_dispersion_imag
_atom_type_scat_source
C C 0.0033 0.0016 'International Tables Vol C Tables 4.2.6.8 and 6.1.1.4'
H H 0.0000 0.0000 'International Tables Vol C Tables 4.2.6.8 and 6.1.1.4'
N N 0.0061 0.0033 'International Tables Vol C Tables 4.2.6.8 and 6.1.1.4'
Pd Pd -0.9988 1.0072 'International Tables Vol C Tables 4.2.6.8 and 6.1.1.4'
I I -0.4742 1.8119 'International Tables Vol C Tables 4.2.6.8 and 6.1.1.4'
O O 0.0106 0.0060 'International Tables Vol C Tables 4.2.6.8 and 6.1.1.4'

loop_
_geom_angle_atom_site_label_1
_geom_angle_atom_site_label_2
_geom_angle_atom_site_label_3
_geom_angle
C1 Pd1 C12 92.4(2)
C1 Pd1 I1 87.27(15)
C12 Pd1 I1 171.54(17)
C1 Pd1 I2 169.64(17)
C12 Pd1 I2 87.99(15)
I1 Pd1 I2 93.893(18)
C1 N1 C2 110.5(5)
C1 N1 C9 125.1(6)
C2 N1 C9 124.2(5)
C1 N2 C7 110.0(5)
C1 N2 C8 125.9(5)
C7 N2 C8 124.0(5)
C12 N3 C18 110.4(5)
C12 N3 C20 124.7(5)
C18 N3 C20 124.9(5)
C12 N4 C13 111.7(5)
C12 N4 C19 125.4(5)
C13 N4 C19 122.9(5)
N1 C1 N2 106.1(5)
N1 C1 Pd1 130.9(4)
N2 C1 Pd1 123.0(4)
C7 C2 N1 106.1(5)
C7 C2 C3 121.2(6)
N1 C2 C3 132.7(6)
C4 C3 C2 115.2(7)
C3 C4 C5 124.0(7)
C6 C5 C4 121.3(7)
C5 C6 C7 116.1(7)
C2 C7 N2 107.3(5)
C2 C7 C6 122.0(6)
N2 C7 C6 130.6(6)
N1 C9 C10 114.1(6)
C9 C10 C11 111.8(8)
N4 C12 N3 106.1(4)
N4 C12 Pd1 124.5(4)
N3 C12 Pd1 129.4(4)
N4 C13 C14 132.8(6)
N4 C13 C18 106.0(5)
C14 C13 C18 121.2(6)
C15 C14 C13 116.2(7)
C16 C15 C14 123.2(7)
C15 C16 C17 121.7(7)
C18 C17 C16 116.2(7)
C17 C18 N3 132.6(6)
C17 C18 C13 121.5(6)
N3 C18 C13 105.9(5)
N3 C20 C21 113.3(6)
C20 C21 C22 113.8(6)
C3S O1S C2S 109(2)
O1S C2S C1S 101(2)
O1S C3S C4S 111(3)

loop_
_geom_bond_atom_site_label_1
_geom_bond_atom_site_label_2
_geom_bond_distance
Pd1 C1 1.992(6)
Pd1 C12 1.995(5)
Pd1 I1 2.6431(6)
Pd1 I2 2.6664(6)
N1 C1 1.352(7)
N1 C2 1.396(8)
N1 C9 1.455(8)
N2 C1 1.359(7)
N2 C7 1.386(7)
N2 C8 1.441(8)
N3 C12 1.354(7)
N3 C18 1.392(7)
N3 C20 1.471(7)
N4 C12 1.349(7)
N4 C13 1.368(7)
N4 C19 1.465(8)
C2 C7 1.366(9)
C2 C3 1.401(9)
C3 C4 1.348(11)
C4 C5 1.379(11)
C5 C6 1.350(10)
C6 C7 1.402(9)
C9 C10 1.494(11)
C10 C11 1.497(11)
C13 C14 1.388(8)
C13 C18 1.401(9)
C14 C15 1.375(10)
C15 C16 1.361(11)
C16 C17 1.391(10)
C17 C18 1.389(9)
C20 C21 1.487(10)
C21 C22 1.509(11)
O1S C3S 1.398(18)
O1S C2S 1.420(18)
C1S C2S 1.553(18)
C3S C4S 1.534(19)
